data_7719137
loop_
_publ_author_name
'Chen, Congcong'
'Luo, Zhongshiqi'
'Zhang, Mengke'
'Li, Xiaojing'
'Zhang, Tonghuan'
'Chen, Jian'

_publ_section_title
;
 Tuning the visible circularly polarized luminescence in highly emissive
 chiral terbium and europium chlorides.
;
_journal_issue 33
_journal_name_full 'Dalton transactions (Cambridge, England : 2003)'
_journal_page_first 12658
_journal_page_last 12666
_journal_paper_doi 10.1039/d5dt01465d
_journal_volume 54
_journal_year 2025
_chemical_absolute_configuration ad
_chemical_formula_moiety '3(Cl6 Eu), Cl, 5(C5 H14 N2)'
_chemical_formula_sum 'C25 H70 Cl19 Eu3 N10'
_chemical_formula_weight 1640.34
_space_group_crystal_system orthorhombic
_space_group_IT_number 19
_space_group_name_Hall 'P 2ac 2ab'
_space_group_name_H-M_alt 'P 21 21 21'
_atom_sites_solution_hydrogens geom
_atom_sites_solution_primary dual
_audit_creation_date 2024-05-23
_audit_creation_method
;
Olex2 1.5
(compiled 2024.02.16 svn.r378c4104 for OlexSys, GUI svn.r6928)
;
_audit_update_record
;
2024-05-23 deposited with the CCDC.	2025-07-21 downloaded from the CCDC.
;
_cell_angle_alpha 90
_cell_angle_beta 90
_cell_angle_gamma 90
_cell_formula_units_Z 4
_cell_length_a 12.8851(8)
_cell_length_b 16.1619(10)
_cell_length_c 27.4187(18)
_cell_measurement_reflns_used 9851
_cell_measurement_temperature 100.00
_cell_measurement_theta_max 25.272
_cell_measurement_theta_min 2.509
_cell_volume 5709.9(6)
_computing_cell_refinement 'SAINT V8.40B (?, 2016)'
_computing_data_reduction 'SAINT V8.40B (?, 2016)'
_computing_molecular_graphics 'Olex2 1.5 (Dolomanov et al., 2009)'
_computing_publication_material 'Olex2 1.5 (Dolomanov et al., 2009)'
_computing_structure_refinement 'SHELXL 2018/3 (Sheldrick, 2015)'
_computing_structure_solution 'SHELXT 2018/2 (Sheldrick, 2018)'
_diffrn_ambient_temperature 100.00
_diffrn_measured_fraction_theta_full 0.994
_diffrn_measured_fraction_theta_max 0.993
_diffrn_measurement_device_type 'Bruker APEX-II CCD'
_diffrn_measurement_method '\f and \w scans'
_diffrn_radiation_type MoK\a
_diffrn_radiation_wavelength 0.71073
_diffrn_reflns_av_R_equivalents 0.0971
_diffrn_reflns_av_unetI/netI 0.0536
_diffrn_reflns_Laue_measured_fraction_full 0.994
_diffrn_reflns_Laue_measured_fraction_max 0.993
_diffrn_reflns_limit_h_max 15
_diffrn_reflns_limit_h_min -15
_diffrn_reflns_limit_k_max 19
_diffrn_reflns_limit_k_min -19
_diffrn_reflns_limit_l_max 33
_diffrn_reflns_limit_l_min -33
_diffrn_reflns_number 88614
_diffrn_reflns_point_group_measured_fraction_full 0.994
_diffrn_reflns_point_group_measured_fraction_max 0.993
_diffrn_reflns_theta_full 25.242
_diffrn_reflns_theta_max 25.373
_diffrn_reflns_theta_min 1.746
_diffrn_source_current 1.0
_diffrn_source_power 0.05
_diffrn_source_voltage 50.0
_diffrn_standards_number 0
_exptl_absorpt_coefficient_mu 4.176
_exptl_absorpt_correction_T_max 0.7437
_exptl_absorpt_correction_T_min 0.6412
_exptl_absorpt_correction_type multi-scan
_exptl_absorpt_process_details
;
SADABS-2016/2 (Bruker,2016/2) was used for absorption correction.
wR2(int) was 0.1116 before and 0.0859 after correction.
The Ratio of minimum to maximum transmission is 0.8622.
The \l/2 correction factor is Not present.
;
_exptl_crystal_colour colourless
_exptl_crystal_colour_primary colourless
_exptl_crystal_density_diffrn 1.908
_exptl_crystal_description block
_exptl_crystal_F_000 3208
_exptl_crystal_size_max 0.086
_exptl_crystal_size_mid 0.065
_exptl_crystal_size_min 0.035
_refine_diff_density_max 0.698
_refine_diff_density_min -0.741
_refine_diff_density_rms 0.141
_refine_ls_abs_structure_details
;
 Flack x determined using 3765 quotients [(I+)-(I-)]/[(I+)+(I-)]
 (Parsons, Flack and Wagner, Acta Cryst. B69 (2013) 249-259).
;
_refine_ls_abs_structure_Flack -0.006(6)
_refine_ls_extinction_coef 0.000136(17)
_refine_ls_extinction_expression Fc^*^=kFc[1+0.001xFc^2^\l^3^/sin(2\q)]^-1/4^
_refine_ls_extinction_method 'SHELXL-2018/3 (Sheldrick 2018)'
_refine_ls_goodness_of_fit_ref 1.049
_refine_ls_hydrogen_treatment constr
_refine_ls_matrix_type full
_refine_ls_number_parameters 520
_refine_ls_number_reflns 10427
_refine_ls_number_restraints 6
_refine_ls_restrained_S_all 1.049
_refine_ls_R_factor_all 0.0421
_refine_ls_R_factor_gt 0.0319
_refine_ls_shift/su_max 0.001
_refine_ls_shift/su_mean 0.000
_refine_ls_structure_factor_coef Fsqd
_refine_ls_weighting_details 'w=1/[\s^2^(Fo^2^)+10.6832P] where P=(Fo^2^+2Fc^2^)/3'
_refine_ls_weighting_scheme calc
_refine_ls_wR_factor_gt 0.0515
_refine_ls_wR_factor_ref 0.0547
_reflns_Friedel_coverage 0.808
_reflns_Friedel_fraction_full 0.994
_reflns_Friedel_fraction_max 0.994
_reflns_number_gt 9292
_reflns_number_total 10427
_reflns_threshold_expression 'I > 2\s(I)'
_cod_data_source_file d5dt01465d2.cif
_cod_data_source_block REu
_cod_depositor_comments 'Adding full bibliography for 7719134--7719137.cif.'
_cod_database_code 7719137
_shelx_shelxl_version_number 2018/3
_shelx_space_group_comment
;
The symmetry employed for this shelxl refinement is uniquely defined
by the following loop, which should always be used as a source of
symmetry information in preference to the above space-group names.
They are only intended as comments.
;
_shelx_estimated_absorpt_t_max 0.868
_shelx_estimated_absorpt_t_min 0.715
_olex2_refinement_description
;
1. Fixed Uiso
 At 1.2 times of:
  All C(H) groups, All C(H,H) groups, All N(H,H) groups
 At 1.5 times of:
  All C(H,H,H) groups
2. Uiso/Uaniso restraints and constraints
Uanis(N8) \\sim Ueq: with sigma of 0.001 and sigma for terminal atoms of 0.002
3.a Ternary CH refined with riding coordinates:
 C4(H4), C9(H9), C14(H14), C19(H19), C24(H24)
3.b Secondary CH2 refined with riding coordinates:
 N3(H3a,H3b), N2(H2a,H2b), N10(H10d,H10e), N4(H4a,H4b), N1(H1a,H1b), N6(H6c,
 H6d), N9(H9a,H9b), N7(H7c,H7d), N8(H8c,H8d), C12(H12a,H12b), N5(H5d,H5e),
 C23(H23a,H23b), C22(H22a,H22b), C6(H6a,H6b), C3(H3c,H3d), C2(H2c,H2d),
 C18(H18a,H18b), C13(H13a,H13b), C7(H7a,H7b), C21(H21a,H21b), C11(H11a,H11b),
 C17(H17a,H17b), C8(H8a,H8b), C1(H1c,H1d), C16(H16a,H16b)
3.c Idealised Me refined as rotating group:
 C10(H10a,H10b,H10c), C15(H15a,H15b,H15c), C25(H25a,H25b,H25c), C5(H5a,H5b,
 H5c), C20(H20a,H20b,H20c)
;
_olex2_submission_special_instructions 'No special instructions were received'

loop_
_space_group_symop_operation_xyz
'x, y, z'
'-x+1/2, -y, z+1/2'
'-x, y+1/2, -z+1/2'
'x+1/2, -y+1/2, -z'

loop_
_atom_site_label
_atom_site_type_symbol
_atom_site_fract_x
_atom_site_fract_y
_atom_site_fract_z
_atom_site_U_iso_or_equiv
_atom_site_adp_type
_atom_site_occupancy
_atom_site_site_symmetry_order
_atom_site_calc_flag
_atom_site_refinement_flags_posn
_atom_site_refinement_flags_adp
_atom_site_refinement_flags_occupancy
_atom_site_disorder_assembly
_atom_site_disorder_group
Eu1 Eu 0.51970(3) 0.42780(3) 0.69628(2) 0.01016(10) Uani 1 1 d . . . . .
Eu3 Eu 0.03098(3) 0.58124(3) 0.81015(2) 0.01067(10) Uani 1 1 d . . . . .
Eu2 Eu 0.42948(4) 0.35579(2) 0.99623(2) 0.01087(11) Uani 1 1 d . . . . .
Cl6 Cl -0.04614(16) 0.58773(13) 0.71722(7) 0.0129(5) Uani 1 1 d . . . . .
Cl14 Cl 0.33207(16) 0.41652(15) 0.65853(8) 0.0183(5) Uani 1 1 d . . . . .
Cl10 Cl 0.54076(17) 0.26316(13) 1.05699(8) 0.0169(5) Uani 1 1 d . . . . .
Cl15 Cl 0.45508(16) 0.40779(13) 0.78988(7) 0.0139(5) Uani 1 1 d . . . . .
Cl16 Cl 0.55273(18) 0.26398(12) 0.70160(8) 0.0161(5) Uani 1 1 d . . . . .
Cl1 Cl 0.10875(18) 0.73236(13) 0.78437(8) 0.0181(5) Uani 1 1 d . . . . .
Cl5 Cl 0.20652(17) 0.52340(13) 0.77264(8) 0.0143(5) Uani 1 1 d . . . . .
Cl9 Cl 0.26818(16) 0.26509(13) 1.03028(8) 0.0148(5) Uani 1 1 d . . . . .
Cl8 Cl 0.39205(18) 0.46715(14) 1.06766(8) 0.0180(5) Uani 1 1 d . . . . .
Cl17 Cl 0.71096(17) 0.46016(14) 0.72760(8) 0.0146(5) Uani 1 1 d . . . . .
Cl12 Cl 0.57262(18) 0.46386(13) 0.96701(8) 0.0169(5) Uani 1 1 d . . . . .
Cl18 Cl 0.59615(16) 0.41717(14) 0.60490(7) 0.0158(5) Uani 1 1 d . . . . .
Cl11 Cl 0.48260(18) 0.25763(13) 0.92192(8) 0.0171(5) Uani 1 1 d . . . . .
Cl7 Cl 0.28645(17) 0.42520(15) 0.93775(8) 0.0181(5) Uani 1 1 d . . . . .
Cl19 Cl 0.59514(17) 0.26985(12) 0.49003(8) 0.0164(5) Uani 1 1 d . . . . .
Cl2 Cl -0.15656(18) 0.62709(14) 0.83675(9) 0.0192(5) Uani 1 1 d . . . . .
Cl13 Cl 0.49789(15) 0.59302(13) 0.69467(11) 0.0262(6) Uani 1 1 d . . . . .
Cl3 Cl 0.09879(17) 0.61802(14) 0.89853(8) 0.0181(5) Uani 1 1 d . . . . .
Cl4 Cl 0.00013(16) 0.41825(15) 0.82788(10) 0.0299(6) Uani 1 1 d . . . . .
N3 N 0.7149(5) 0.1844(4) 0.7981(3) 0.0108(16) Uani 1 1 d . . . . .
H3A H 0.747996 0.195916 0.769541 0.013 Uiso 1 1 calc R U . . .
H3B H 0.661991 0.148844 0.791540 0.013 Uiso 1 1 calc R U . . .
N2 N 0.2745(6) 0.1637(4) 0.7943(3) 0.0130(17) Uani 1 1 d . . . . .
H2A H 0.321544 0.122003 0.791655 0.016 Uiso 1 1 calc R U . . .
H2B H 0.210296 0.141918 0.789075 0.016 Uiso 1 1 calc R U . . .
N10 N 0.4878(5) 0.4436(4) 0.5028(3) 0.0136(16) Uani 1 1 d . . . . .
H10D H 0.485854 0.396883 0.484280 0.016 Uiso 1 1 calc R U . . .
H10E H 0.526992 0.432478 0.529635 0.016 Uiso 1 1 calc R U . . .
N4 N 0.8365(5) 0.2833(4) 0.8633(3) 0.0102(16) Uani 1 1 d . . . . .
H4A H 0.890449 0.318707 0.868063 0.012 Uiso 1 1 calc R U . . .
H4B H 0.806569 0.273560 0.892843 0.012 Uiso 1 1 calc R U . . .
N1 N 0.2282(6) 0.3338(4) 0.8105(3) 0.0162(17) Uani 1 1 d . . . . .
H1A H 0.292779 0.355158 0.815359 0.019 Uiso 1 1 calc R U . . .
H1B H 0.181666 0.375933 0.813122 0.019 Uiso 1 1 calc R U . . .
N6 N 1.0198(5) 0.3519(4) 0.5870(2) 0.0118(15) Uani 1 1 d . . . . .
H6C H 1.036356 0.401230 0.573060 0.014 Uiso 1 1 calc R U . . .
H6D H 1.039049 0.310999 0.566085 0.014 Uiso 1 1 calc R U . . .
N9 N 0.4279(6) 0.6116(4) 0.5172(3) 0.0183(18) Uani 1 1 d . . . . .
H9A H 0.427795 0.659612 0.534572 0.022 Uiso 1 1 calc R U . . .
H9B H 0.389696 0.619574 0.489742 0.022 Uiso 1 1 calc R U . . .
N7 N 0.5287(6) 0.0410(4) 0.6274(3) 0.0211(18) Uani 1 1 d . . . . .
H7C H 0.529410 0.013004 0.598595 0.025 Uiso 1 1 calc R U . . .
H7D H 0.521494 0.003337 0.651835 0.025 Uiso 1 1 calc R U . . .
N8 N 0.5504(5) 0.2055(4) 0.5919(3) 0.0108(16) Uani 1 1 d . U . . .
H8C H 0.558207 0.240548 0.566161 0.013 Uiso 1 1 calc R U . . .
H8D H 0.549522 0.236567 0.619560 0.013 Uiso 1 1 calc R U . . .
C12 C 1.0457(6) 0.4094(5) 0.6695(3) 0.0118(19) Uani 1 1 d . . . . .
H12A H 1.079549 0.400018 0.701402 0.014 Uiso 1 1 calc R U . . .
H12B H 1.068394 0.463997 0.657102 0.014 Uiso 1 1 calc R U . . .
N5 N 0.9316(5) 0.4098(4) 0.6760(2) 0.0134(16) Uani 1 1 d . . . . .
H5D H 0.913766 0.452633 0.695855 0.016 Uiso 1 1 calc R U . . .
H5E H 0.911983 0.362023 0.690986 0.016 Uiso 1 1 calc R U . . .
C4 C 0.2790(8) 0.1989(6) 0.8448(3) 0.015(2) Uani 1 1 d . . . . .
H4 H 0.351191 0.219280 0.850865 0.018 Uiso 1 1 calc R U . . .
C23 C 0.5369(6) 0.5896(5) 0.5036(3) 0.018(2) Uani 1 1 d . . . . .
H23A H 0.578692 0.582036 0.533573 0.022 Uiso 1 1 calc R U . . .
H23B H 0.567908 0.635528 0.484643 0.022 Uiso 1 1 calc R U . . .
C22 C 0.3802(7) 0.5443(5) 0.5471(3) 0.015(2) Uani 1 1 d . . . . .
H22A H 0.307782 0.559128 0.555380 0.019 Uiso 1 1 calc R U . . .
H22B H 0.419450 0.537495 0.577867 0.019 Uiso 1 1 calc R U . . .
C6 C 0.8771(7) 0.2039(5) 0.8435(3) 0.016(2) Uani 1 1 d . . . . .
H6A H 0.925322 0.178694 0.867308 0.019 Uiso 1 1 calc R U . . .
H6B H 0.916241 0.214850 0.813056 0.019 Uiso 1 1 calc R U . . .
C3 C 0.2062(7) 0.2709(5) 0.8488(3) 0.014(2) Uani 1 1 d . . . . .
H3C H 0.133853 0.251099 0.845403 0.017 Uiso 1 1 calc R U . . .
H3D H 0.213427 0.296527 0.881444 0.017 Uiso 1 1 calc R U . . .
C2 C 0.2222(7) 0.2977(6) 0.7605(3) 0.018(2) Uani 1 1 d . . . . .
H2C H 0.239878 0.340471 0.736013 0.022 Uiso 1 1 calc R U . . .
H2D H 0.150551 0.278437 0.753971 0.022 Uiso 1 1 calc R U . . .
C9 C 0.7585(7) 0.3235(5) 0.8304(3) 0.010(2) Uani 1 1 d . . . . .
H9 H 0.793411 0.339376 0.799260 0.012 Uiso 1 1 calc R U . . .
C18 C 0.4388(7) 0.0985(5) 0.6281(3) 0.016(2) Uani 1 1 d . . . . .
H18A H 0.435918 0.127444 0.659848 0.019 Uiso 1 1 calc R U . . .
H18B H 0.373632 0.066715 0.624052 0.019 Uiso 1 1 calc R U . . .
C13 C 0.8748(7) 0.4177(6) 0.6293(3) 0.0139(19) Uani 1 1 d . . . . .
H13A H 0.890845 0.471838 0.614152 0.017 Uiso 1 1 calc R U . . .
H13B H 0.799135 0.415342 0.635438 0.017 Uiso 1 1 calc R U . . .
C14 C 0.9059(6) 0.3480(5) 0.5947(3) 0.0113(19) Uani 1 1 d . . . . .
H14 H 0.888568 0.293922 0.610353 0.014 Uiso 1 1 calc R U . . .
C7 C 0.7896(6) 0.1446(6) 0.8329(3) 0.015(2) Uani 1 1 d . . . . .
H7A H 0.817593 0.093038 0.818506 0.018 Uiso 1 1 calc R U . . .
H7B H 0.753405 0.130172 0.863630 0.018 Uiso 1 1 calc R U . . .
C21 C 0.3817(7) 0.4638(5) 0.5186(3) 0.015(2) Uani 1 1 d . . . . .
H21A H 0.354433 0.418497 0.539240 0.019 Uiso 1 1 calc R U . . .
H21B H 0.336148 0.468864 0.489629 0.019 Uiso 1 1 calc R U . . .
C11 C 1.0794(7) 0.3426(5) 0.6341(3) 0.015(2) Uani 1 1 d . . . . .
H11A H 1.154783 0.347417 0.627625 0.018 Uiso 1 1 calc R U . . .
H11B H 1.066005 0.287319 0.648336 0.018 Uiso 1 1 calc R U . . .
C17 C 0.6287(7) 0.0855(6) 0.6335(3) 0.018(2) Uani 1 1 d . . . . .
H17A H 0.686872 0.045507 0.632271 0.022 Uiso 1 1 calc R U . . .
H17B H 0.630195 0.113331 0.665638 0.022 Uiso 1 1 calc R U . . .
C19 C 0.4487(6) 0.1615(5) 0.5871(3) 0.012(2) Uani 1 1 d . . . . .
H19 H 0.448457 0.131076 0.555343 0.014 Uiso 1 1 calc R U . . .
C10 C 0.7166(7) 0.4007(5) 0.8547(3) 0.018(2) Uani 1 1 d . . . . .
H10A H 0.682741 0.385826 0.885425 0.027 Uiso 1 1 calc R U . . .
H10B H 0.666161 0.427391 0.833026 0.027 Uiso 1 1 calc R U . . .
H10C H 0.773933 0.439040 0.861213 0.027 Uiso 1 1 calc R U . . .
C8 C 0.6723(7) 0.2624(5) 0.8192(3) 0.015(2) Uani 1 1 d . . . . .
H8A H 0.633925 0.249481 0.849581 0.018 Uiso 1 1 calc R U . . .
H8B H 0.622979 0.287632 0.795894 0.018 Uiso 1 1 calc R U . . .
C1 C 0.2961(7) 0.2265(6) 0.7563(3) 0.016(2) Uani 1 1 d . . . . .
H1C H 0.289368 0.200930 0.723596 0.019 Uiso 1 1 calc R U . . .
H1D H 0.368208 0.246796 0.759835 0.019 Uiso 1 1 calc R U . . .
C24 C 0.5400(7) 0.5116(5) 0.4738(3) 0.016(2) Uani 1 1 d . . . . .
H24 H 0.501108 0.520469 0.442689 0.019 Uiso 1 1 calc R U . . .
C15 C 0.8506(7) 0.3529(6) 0.5463(3) 0.020(2) Uani 1 1 d . . . . .
H15A H 0.866594 0.405906 0.530605 0.030 Uiso 1 1 calc R U . . .
H15B H 0.775596 0.348666 0.551570 0.030 Uiso 1 1 calc R U . . .
H15C H 0.873752 0.307459 0.525322 0.030 Uiso 1 1 calc R U . . .
C25 C 0.6496(7) 0.4873(6) 0.4623(4) 0.021(2) Uani 1 1 d . . . . .
H25A H 0.685512 0.471926 0.492411 0.032 Uiso 1 1 calc R U . . .
H25B H 0.685462 0.534091 0.446980 0.032 Uiso 1 1 calc R U . . .
H25C H 0.649328 0.440139 0.439814 0.032 Uiso 1 1 calc R U . . .
C16 C 0.6412(7) 0.1485(6) 0.5937(3) 0.018(2) Uani 1 1 d . . . . .
H16A H 0.705282 0.180931 0.599419 0.021 Uiso 1 1 calc R U . . .
H16B H 0.648393 0.119927 0.561912 0.021 Uiso 1 1 calc R U . . .
C5 C 0.2545(7) 0.1323(6) 0.8824(3) 0.021(2) Uani 1 1 d . . . . .
H5A H 0.183567 0.112123 0.877394 0.032 Uiso 1 1 calc R U . . .
H5B H 0.260742 0.155561 0.915285 0.032 Uiso 1 1 calc R U . . .
H5C H 0.303418 0.086249 0.878743 0.032 Uiso 1 1 calc R U . . .
C20 C 0.3606(7) 0.2227(6) 0.5865(3) 0.021(2) Uani 1 1 d . . . . .
H20A H 0.356064 0.250176 0.618304 0.031 Uiso 1 1 calc R U . . .
H20B H 0.295431 0.193672 0.579762 0.031 Uiso 1 1 calc R U . . .
H20C H 0.373066 0.264165 0.561078 0.031 Uiso 1 1 calc R U . . .

loop_
_atom_site_aniso_label
_atom_site_aniso_U_11
_atom_site_aniso_U_22
_atom_site_aniso_U_33
_atom_site_aniso_U_23
_atom_site_aniso_U_13
_atom_site_aniso_U_12
Eu1 0.0104(2) 0.0097(2) 0.0104(2) -0.00036(19) -0.00003(19) -0.00070(19)
Eu3 0.0110(2) 0.0090(2) 0.0121(2) 0.00022(19) 0.00091(19) 0.00028(19)
Eu2 0.0124(2) 0.0098(2) 0.0104(2) -0.00003(19) 0.00002(19) -0.0003(2)
Cl6 0.0122(12) 0.0129(10) 0.0135(10) -0.0013(9) -0.0013(8) -0.0003(9)
Cl14 0.0119(11) 0.0246(12) 0.0185(12) 0.0009(11) -0.0034(9) -0.0030(11)
Cl10 0.0161(13) 0.0222(12) 0.0123(11) -0.0005(9) -0.0012(9) 0.0046(10)
Cl15 0.0144(12) 0.0157(11) 0.0115(11) -0.0014(8) 0.0016(8) -0.0002(9)
Cl16 0.0244(13) 0.0121(10) 0.0119(11) -0.0002(9) -0.0006(10) 0.0017(9)
Cl1 0.0284(14) 0.0107(11) 0.0152(12) -0.0023(9) 0.0067(10) -0.0039(10)
Cl5 0.0139(12) 0.0147(11) 0.0143(12) 0.0003(9) 0.0027(9) 0.0028(9)
Cl9 0.0127(12) 0.0164(12) 0.0152(12) 0.0028(9) -0.0006(9) -0.0019(9)
Cl8 0.0208(13) 0.0161(12) 0.0169(12) -0.0056(10) 0.0044(10) -0.0042(10)
Cl17 0.0124(12) 0.0168(11) 0.0145(12) 0.0009(9) -0.0011(10) -0.0018(9)
Cl12 0.0174(12) 0.0149(11) 0.0184(12) 0.0025(9) 0.0021(10) -0.0030(10)
Cl18 0.0154(12) 0.0209(11) 0.0111(11) 0.0019(10) 0.0011(8) 0.0007(10)
Cl11 0.0213(12) 0.0182(12) 0.0117(11) -0.0029(9) 0.0005(10) 0.0011(10)
Cl7 0.0219(12) 0.0151(11) 0.0174(12) 0.0014(10) -0.0042(9) 0.0045(11)
Cl19 0.0219(14) 0.0129(10) 0.0144(12) -0.0009(9) -0.0004(10) -0.0002(9)
Cl2 0.0144(12) 0.0215(13) 0.0216(13) -0.0004(10) 0.0028(10) 0.0049(10)
Cl13 0.0114(12) 0.0096(11) 0.0577(17) -0.0005(12) 0.0010(11) 0.0014(8)
Cl3 0.0188(13) 0.0228(12) 0.0126(12) 0.0016(9) -0.0014(9) -0.0036(10)
Cl4 0.0163(13) 0.0123(12) 0.0612(18) 0.0071(12) 0.0091(11) 0.0007(10)
N3 0.005(4) 0.017(4) 0.010(4) -0.004(3) -0.001(3) 0.001(3)
N2 0.009(4) 0.013(4) 0.017(4) -0.002(3) 0.001(3) 0.002(3)
N10 0.021(4) 0.009(3) 0.011(4) 0.005(3) 0.004(3) 0.002(3)
N4 0.007(4) 0.014(4) 0.010(4) -0.002(3) -0.001(3) -0.001(3)
N1 0.012(4) 0.013(4) 0.023(5) -0.001(4) 0.004(4) 0.001(3)
N6 0.013(4) 0.008(4) 0.014(4) -0.001(3) 0.003(3) 0.003(3)
N9 0.019(4) 0.011(4) 0.025(5) -0.002(3) 0.007(4) 0.002(3)
N7 0.037(5) 0.012(4) 0.015(4) 0.004(3) 0.001(4) 0.006(4)
N8 0.010(2) 0.0114(19) 0.0107(19) 0.0002(13) -0.0010(13) -0.0002(13)
C12 0.008(5) 0.012(4) 0.015(5) -0.004(4) -0.006(4) 0.005(4)
N5 0.018(4) 0.008(4) 0.015(4) 0.001(3) 0.005(3) 0.000(3)
C4 0.017(5) 0.016(5) 0.013(5) 0.000(4) -0.005(4) 0.005(4)
C23 0.011(5) 0.015(4) 0.028(5) 0.004(4) -0.001(4) 0.000(4)
C22 0.011(5) 0.016(5) 0.019(5) 0.002(4) 0.001(4) 0.002(4)
C6 0.022(6) 0.008(5) 0.017(5) -0.004(4) -0.003(4) 0.007(4)
C3 0.017(5) 0.016(5) 0.011(5) -0.003(4) 0.005(4) -0.005(4)
C2 0.018(6) 0.018(5) 0.018(5) 0.003(4) -0.004(4) -0.002(4)
C9 0.012(5) 0.010(5) 0.009(5) 0.004(4) -0.001(4) 0.002(4)
C18 0.019(5) 0.012(5) 0.016(5) 0.003(4) -0.002(4) 0.004(4)
C13 0.016(5) 0.015(5) 0.010(5) -0.005(4) -0.001(4) -0.001(4)
C14 0.006(5) 0.014(4) 0.015(5) 0.002(4) 0.002(4) 0.003(4)
C7 0.011(5) 0.016(5) 0.018(5) -0.002(4) -0.002(4) 0.005(4)
C21 0.008(5) 0.015(5) 0.023(6) 0.004(4) 0.000(4) 0.001(4)
C11 0.010(5) 0.016(5) 0.020(5) -0.001(4) 0.000(4) 0.002(4)
C17 0.022(5) 0.017(5) 0.015(5) 0.004(4) -0.008(4) 0.007(4)
C19 0.007(5) 0.015(5) 0.014(5) 0.002(4) -0.001(4) -0.005(4)
C10 0.021(5) 0.013(5) 0.020(5) 0.000(4) 0.001(4) 0.005(4)
C8 0.012(5) 0.021(5) 0.012(5) -0.002(4) -0.001(4) 0.005(4)
C1 0.015(5) 0.021(5) 0.012(5) 0.000(4) -0.003(4) -0.004(4)
C24 0.018(5) 0.013(4) 0.016(5) 0.006(4) 0.001(4) -0.005(4)
C15 0.019(5) 0.021(5) 0.020(5) -0.002(5) 0.001(4) 0.003(4)
C25 0.021(6) 0.016(5) 0.027(6) 0.004(4) 0.008(5) 0.004(4)
C16 0.014(5) 0.020(5) 0.020(5) 0.001(4) -0.002(4) 0.009(4)
C5 0.027(6) 0.016(5) 0.021(5) 0.004(4) -0.004(4) 0.004(4)
C20 0.022(6) 0.023(5) 0.017(5) 0.000(4) 0.000(4) 0.008(4)

loop_
_atom_type_symbol
_atom_type_description
_atom_type_scat_dispersion_real
_atom_type_scat_dispersion_imag
_atom_type_scat_source
C C 0.0033 0.0016 'International Tables Vol C Tables 4.2.6.8 and 6.1.1.4'
H H 0.0000 0.0000 'International Tables Vol C Tables 4.2.6.8 and 6.1.1.4'
Cl Cl 0.1484 0.1585 'International Tables Vol C Tables 4.2.6.8 and 6.1.1.4'
Eu Eu -0.1578 3.6682 'International Tables Vol C Tables 4.2.6.8 and 6.1.1.4'
N N 0.0061 0.0033 'International Tables Vol C Tables 4.2.6.8 and 6.1.1.4'

loop_
_geom_angle_atom_site_label_1
_geom_angle_atom_site_label_2
_geom_angle_atom_site_label_3
_geom_angle
_geom_angle_site_symmetry_1
_geom_angle_site_symmetry_3
_geom_angle_publ_flag
Cl14 Eu1 Cl15 94.68(7) . . ?
Cl14 Eu1 Cl16 95.65(7) . . ?
Cl14 Eu1 Cl17 171.65(7) . . ?
Cl14 Eu1 Cl18 88.04(7) . . ?
Cl14 Eu1 Cl13 88.07(7) . . ?
Cl16 Eu1 Cl15 83.10(6) . . ?
Cl16 Eu1 Cl18 85.98(7) . . ?
Cl17 Eu1 Cl15 90.13(7) . . ?
Cl17 Eu1 Cl16 91.69(7) . . ?
Cl17 Eu1 Cl18 88.52(7) . . ?
Cl17 Eu1 Cl13 84.65(7) . . ?
Cl18 Eu1 Cl15 168.95(7) . . ?
Cl13 Eu1 Cl15 95.84(8) . . ?
Cl13 Eu1 Cl16 176.19(7) . . ?
Cl13 Eu1 Cl18 94.95(8) . . ?
Cl1 Eu3 Cl6 81.84(7) . . ?
Cl5 Eu3 Cl6 87.83(7) . . ?
Cl5 Eu3 Cl1 84.38(7) . . ?
Cl5 Eu3 Cl4 81.50(7) . . ?
Cl2 Eu3 Cl6 85.06(7) . . ?
Cl2 Eu3 Cl1 99.02(7) . . ?
Cl2 Eu3 Cl5 171.59(7) . . ?
Cl2 Eu3 Cl3 89.20(7) . . ?
Cl2 Eu3 Cl4 95.13(7) . . ?
Cl3 Eu3 Cl6 164.74(7) . . ?
Cl3 Eu3 Cl1 85.11(7) . . ?
Cl3 Eu3 Cl5 98.78(7) . . ?
Cl3 Eu3 Cl4 95.89(8) . . ?
Cl4 Eu3 Cl6 98.69(7) . . ?
Cl4 Eu3 Cl1 165.83(7) . . ?
Cl10 Eu2 Cl9 83.87(7) . . ?
Cl10 Eu2 Cl8 90.98(7) . . ?
Cl10 Eu2 Cl12 100.62(7) . . ?
Cl10 Eu2 Cl11 90.31(7) . . ?
Cl10 Eu2 Cl7 168.02(7) . . ?
Cl8 Eu2 Cl9 88.49(7) . . ?
Cl12 Eu2 Cl9 171.75(7) . . ?
Cl12 Eu2 Cl8 84.54(7) . . ?
Cl12 Eu2 Cl11 89.00(7) . . ?
Cl12 Eu2 Cl7 91.24(7) . . ?
Cl11 Eu2 Cl9 97.94(7) . . ?
Cl11 Eu2 Cl8 173.54(7) . . ?
Cl11 Eu2 Cl7 88.20(7) . . ?
Cl7 Eu2 Cl9 84.57(7) . . ?
Cl7 Eu2 Cl8 91.83(7) . . ?
H3A N3 H3B 108.1 . . ?
C7 N3 H3A 109.5 . . ?
C7 N3 H3B 109.5 . . ?
C8 N3 H3A 109.5 . . ?
C8 N3 H3B 109.5 . . ?
C8 N3 C7 110.5(7) . . ?
H2A N2 H2B 107.8 . . ?
C4 N2 H2A 109.1 . . ?
C4 N2 H2B 109.1 . . ?
C1 N2 H2A 109.1 . . ?
C1 N2 H2B 109.1 . . ?
C1 N2 C4 112.6(7) . . ?
H10D N10 H10E 107.7 . . ?
C21 N10 H10D 108.8 . . ?
C21 N10 H10E 108.8 . . ?
C21 N10 C24 114.0(6) . . ?
C24 N10 H10D 108.8 . . ?
C24 N10 H10E 108.8 . . ?
H4A N4 H4B 107.8 . . ?
C6 N4 H4A 109.0 . . ?
C6 N4 H4B 109.0 . . ?
C6 N4 C9 112.9(7) . . ?
C9 N4 H4A 109.0 . . ?
C9 N4 H4B 109.0 . . ?
H1A N1 H1B 107.9 . . ?
C3 N1 H1A 109.3 . . ?
C3 N1 H1B 109.3 . . ?
C3 N1 C2 111.8(7) . . ?
C2 N1 H1A 109.3 . . ?
C2 N1 H1B 109.3 . . ?
H6C N6 H6D 107.9 . . ?
C14 N6 H6C 109.2 . . ?
C14 N6 H6D 109.2 . . ?
C14 N6 C11 112.3(7) . . ?
C11 N6 H6C 109.2 . . ?
C11 N6 H6D 109.2 . . ?
H9A N9 H9B 108.1 . . ?
C23 N9 H9A 109.5 . . ?
C23 N9 H9B 109.5 . . ?
C22 N9 H9A 109.5 . . ?
C22 N9 H9B 109.5 . . ?
C22 N9 C23 110.5(6) . . ?
H7C N7 H7D 107.9 . . ?
C18 N7 H7C 109.2 . . ?
C18 N7 H7D 109.2 . . ?
C18 N7 C17 111.9(7) . . ?
C17 N7 H7C 109.2 . . ?
C17 N7 H7D 109.2 . . ?
H8C N8 H8D 107.7 . . ?
C19 N8 H8C 108.9 . . ?
C19 N8 H8D 108.9 . . ?
C16 N8 H8C 108.9 . . ?
C16 N8 H8D 108.9 . . ?
C16 N8 C19 113.4(6) . . ?
H12A C12 H12B 108.0 . . ?
N5 C12 H12A 109.3 . . ?
N5 C12 H12B 109.3 . . ?
N5 C12 C11 111.5(7) . . ?
C11 C12 H12A 109.3 . . ?
C11 C12 H12B 109.3 . . ?
C12 N5 H5D 109.1 . . ?
C12 N5 H5E 109.1 . . ?
C12 N5 C13 112.7(6) . . ?
H5D N5 H5E 107.8 . . ?
C13 N5 H5D 109.1 . . ?
C13 N5 H5E 109.1 . . ?
N2 C4 H4 108.3 . . ?
N2 C4 C5 110.5(7) . . ?
C3 C4 N2 109.7(7) . . ?
C3 C4 H4 108.3 . . ?
C3 C4 C5 111.7(8) . . ?
C5 C4 H4 108.3 . . ?
N9 C23 H23A 109.4 . . ?
N9 C23 H23B 109.4 . . ?
N9 C23 C24 111.1(7) . . ?
H23A C23 H23B 108.0 . . ?
C24 C23 H23A 109.4 . . ?
C24 C23 H23B 109.4 . . ?
N9 C22 H22A 109.7 . . ?
N9 C22 H22B 109.7 . . ?
N9 C22 C21 109.7(7) . . ?
H22A C22 H22B 108.2 . . ?
C21 C22 H22A 109.7 . . ?
C21 C22 H22B 109.7 . . ?
N4 C6 H6A 109.5 . . ?
N4 C6 H6B 109.5 . . ?
N4 C6 C7 110.8(7) . . ?
H6A C6 H6B 108.1 . . ?
C7 C6 H6A 109.5 . . ?
C7 C6 H6B 109.5 . . ?
N1 C3 C4 111.1(7) . . ?
N1 C3 H3C 109.4 . . ?
N1 C3 H3D 109.4 . . ?
C4 C3 H3C 109.4 . . ?
C4 C3 H3D 109.4 . . ?
H3C C3 H3D 108.0 . . ?
N1 C2 H2C 109.7 . . ?
N1 C2 H2D 109.7 . . ?
N1 C2 C1 109.8(7) . . ?
H2C C2 H2D 108.2 . . ?
C1 C2 H2C 109.7 . . ?
C1 C2 H2D 109.7 . . ?
N4 C9 H9 108.9 . . ?
N4 C9 C10 109.4(7) . . ?
N4 C9 C8 109.3(7) . . ?
C10 C9 H9 108.9 . . ?
C10 C9 C8 111.4(7) . . ?
C8 C9 H9 108.9 . . ?
N7 C18 H18A 109.6 . . ?
N7 C18 H18B 109.6 . . ?
N7 C18 C19 110.1(7) . . ?
H18A C18 H18B 108.1 . . ?
C19 C18 H18A 109.6 . . ?
C19 C18 H18B 109.6 . . ?
N5 C13 H13A 109.6 . . ?
N5 C13 H13B 109.6 . . ?
N5 C13 C14 110.1(7) . . ?
H13A C13 H13B 108.1 . . ?
C14 C13 H13A 109.6 . . ?
C14 C13 H13B 109.6 . . ?
N6 C14 C13 108.5(7) . . ?
N6 C14 H14 108.6 . . ?
N6 C14 C15 110.0(7) . . ?
C13 C14 H14 108.6 . . ?
C15 C14 C13 112.6(7) . . ?
C15 C14 H14 108.6 . . ?
N3 C7 C6 109.1(7) . . ?
N3 C7 H7A 109.9 . . ?
N3 C7 H7B 109.9 . . ?
C6 C7 H7A 109.9 . . ?
C6 C7 H7B 109.9 . . ?
H7A C7 H7B 108.3 . . ?
N10 C21 C22 110.7(7) . . ?
N10 C21 H21A 109.5 . . ?
N10 C21 H21B 109.5 . . ?
C22 C21 H21A 109.5 . . ?
C22 C21 H21B 109.5 . . ?
H21A C21 H21B 108.1 . . ?
N6 C11 C12 109.3(7) . . ?
N6 C11 H11A 109.8 . . ?
N6 C11 H11B 109.8 . . ?
C12 C11 H11A 109.8 . . ?
C12 C11 H11B 109.8 . . ?
H11A C11 H11B 108.3 . . ?
N7 C17 H17A 109.7 . . ?
N7 C17 H17B 109.7 . . ?
N7 C17 C16 109.9(7) . . ?
H17A C17 H17B 108.2 . . ?
C16 C17 H17A 109.7 . . ?
C16 C17 H17B 109.7 . . ?
N8 C19 C18 109.0(7) . . ?
N8 C19 H19 108.2 . . ?
N8 C19 C20 110.4(7) . . ?
C18 C19 H19 108.2 . . ?
C20 C19 C18 112.6(7) . . ?
C20 C19 H19 108.2 . . ?
C9 C10 H10A 109.5 . . ?
C9 C10 H10B 109.5 . . ?
C9 C10 H10C 109.5 . . ?
H10A C10 H10B 109.5 . . ?
H10A C10 H10C 109.5 . . ?
H10B C10 H10C 109.5 . . ?
N3 C8 C9 111.0(7) . . ?
N3 C8 H8A 109.4 . . ?
N3 C8 H8B 109.4 . . ?
C9 C8 H8A 109.4 . . ?
C9 C8 H8B 109.4 . . ?
H8A C8 H8B 108.0 . . ?
N2 C1 C2 110.6(7) . . ?
N2 C1 H1C 109.5 . . ?
N2 C1 H1D 109.5 . . ?
C2 C1 H1C 109.5 . . ?
C2 C1 H1D 109.5 . . ?
H1C C1 H1D 108.1 . . ?
N10 C24 H24 109.2 . . ?
C23 C24 N10 108.2(7) . . ?
C23 C24 H24 109.2 . . ?
C25 C24 N10 109.8(7) . . ?
C25 C24 C23 111.1(8) . . ?
C25 C24 H24 109.2 . . ?
C14 C15 H15A 109.5 . . ?
C14 C15 H15B 109.5 . . ?
C14 C15 H15C 109.5 . . ?
H15A C15 H15B 109.5 . . ?
H15A C15 H15C 109.5 . . ?
H15B C15 H15C 109.5 . . ?
C24 C25 H25A 109.5 . . ?
C24 C25 H25B 109.5 . . ?
C24 C25 H25C 109.5 . . ?
H25A C25 H25B 109.5 . . ?
H25A C25 H25C 109.5 . . ?
H25B C25 H25C 109.5 . . ?
N8 C16 C17 111.0(7) . . ?
N8 C16 H16A 109.4 . . ?
N8 C16 H16B 109.4 . . ?
C17 C16 H16A 109.4 . . ?
C17 C16 H16B 109.4 . . ?
H16A C16 H16B 108.0 . . ?
C4 C5 H5A 109.5 . . ?
C4 C5 H5B 109.5 . . ?
C4 C5 H5C 109.5 . . ?
H5A C5 H5B 109.5 . . ?
H5A C5 H5C 109.5 . . ?
H5B C5 H5C 109.5 . . ?
C19 C20 H20A 109.5 . . ?
C19 C20 H20B 109.5 . . ?
C19 C20 H20C 109.5 . . ?
H20A C20 H20B 109.5 . . ?
H20A C20 H20C 109.5 . . ?
H20B C20 H20C 109.5 . . ?

loop_
_geom_bond_atom_site_label_1
_geom_bond_atom_site_label_2
_geom_bond_distance
_geom_bond_site_symmetry_2
_geom_bond_publ_flag
Eu1 Cl14 2.636(2) . ?
Eu1 Cl15 2.717(2) . ?
Eu1 Cl16 2.686(2) . ?
Eu1 Cl17 2.662(2) . ?
Eu1 Cl18 2.698(2) . ?
Eu1 Cl13 2.685(2) . ?
Eu3 Cl6 2.737(2) . ?
Eu3 Cl1 2.733(2) . ?
Eu3 Cl5 2.655(2) . ?
Eu3 Cl2 2.631(2) . ?
Eu3 Cl3 2.644(2) . ?
Eu3 Cl4 2.708(2) . ?
Eu2 Cl10 2.659(2) . ?
Eu2 Cl9 2.709(2) . ?
Eu2 Cl8 2.703(2) . ?
Eu2 Cl12 2.664(2) . ?
Eu2 Cl11 2.671(2) . ?
Eu2 Cl7 2.688(2) . ?
N3 H3A 0.9100 . ?
N3 H3B 0.9100 . ?
N3 C7 1.502(10) . ?
N3 C8 1.492(10) . ?
N2 H2A 0.9100 . ?
N2 H2B 0.9100 . ?
N2 C4 1.500(11) . ?
N2 C1 1.480(11) . ?
N10 H10D 0.9100 . ?
N10 H10E 0.9100 . ?
N10 C21 1.471(10) . ?
N10 C24 1.514(10) . ?
N4 H4A 0.9100 . ?
N4 H4B 0.9100 . ?
N4 C6 1.489(10) . ?
N4 C9 1.499(10) . ?
N1 H1A 0.9100 . ?
N1 H1B 0.9100 . ?
N1 C3 1.490(11) . ?
N1 C2 1.493(11) . ?
N6 H6C 0.9100 . ?
N6 H6D 0.9100 . ?
N6 C14 1.483(10) . ?
N6 C11 1.509(10) . ?
N9 H9A 0.9100 . ?
N9 H9B 0.9100 . ?
N9 C23 1.496(11) . ?
N9 C22 1.493(10) . ?
N7 H7C 0.9100 . ?
N7 H7D 0.9100 . ?
N7 C18 1.485(11) . ?
N7 C17 1.485(12) . ?
N8 H8C 0.9100 . ?
N8 H8D 0.9100 . ?
N8 C19 1.497(10) . ?
N8 C16 1.490(10) . ?
C12 H12A 0.9900 . ?
C12 H12B 0.9900 . ?
C12 N5 1.481(10) . ?
C12 C11 1.516(11) . ?
N5 H5D 0.9100 . ?
N5 H5E 0.9100 . ?
N5 C13 1.481(10) . ?
C4 H4 1.0000 . ?
C4 C3 1.499(12) . ?
C4 C5 1.523(13) . ?
C23 H23A 0.9900 . ?
C23 H23B 0.9900 . ?
C23 C24 1.504(11) . ?
C22 H22A 0.9900 . ?
C22 H22B 0.9900 . ?
C22 C21 1.519(12) . ?
C6 H6A 0.9900 . ?
C6 H6B 0.9900 . ?
C6 C7 1.508(12) . ?
C3 H3C 0.9900 . ?
C3 H3D 0.9900 . ?
C2 H2C 0.9900 . ?
C2 H2D 0.9900 . ?
C2 C1 1.499(12) . ?
C9 H9 1.0000 . ?
C9 C10 1.513(12) . ?
C9 C8 1.517(12) . ?
C18 H18A 0.9900 . ?
C18 H18B 0.9900 . ?
C18 C19 1.523(11) . ?
C13 H13A 0.9900 . ?
C13 H13B 0.9900 . ?
C13 C14 1.527(11) . ?
C14 H14 1.0000 . ?
C14 C15 1.507(12) . ?
C7 H7A 0.9900 . ?
C7 H7B 0.9900 . ?
C21 H21A 0.9900 . ?
C21 H21B 0.9900 . ?
C11 H11A 0.9900 . ?
C11 H11B 0.9900 . ?
C17 H17A 0.9900 . ?
C17 H17B 0.9900 . ?
C17 C16 1.502(12) . ?
C19 H19 1.0000 . ?
C19 C20 1.505(12) . ?
C10 H10A 0.9800 . ?
C10 H10B 0.9800 . ?
C10 H10C 0.9800 . ?
C8 H8A 0.9900 . ?
C8 H8B 0.9900 . ?
C1 H1C 0.9900 . ?
C1 H1D 0.9900 . ?
C24 H24 1.0000 . ?
C24 C25 1.498(12) . ?
C15 H15A 0.9800 . ?
C15 H15B 0.9800 . ?
C15 H15C 0.9800 . ?
C25 H25A 0.9800 . ?
C25 H25B 0.9800 . ?
C25 H25C 0.9800 . ?
C16 H16A 0.9900 . ?
C16 H16B 0.9900 . ?
C5 H5A 0.9800 . ?
C5 H5B 0.9800 . ?
C5 H5C 0.9800 . ?
C20 H20A 0.9800 . ?
C20 H20B 0.9800 . ?
C20 H20C 0.9800 . ?

loop_
_geom_torsion_atom_site_label_1
_geom_torsion_atom_site_label_2
_geom_torsion_atom_site_label_3
_geom_torsion_atom_site_label_4
_geom_torsion
_geom_torsion_site_symmetry_1
_geom_torsion_site_symmetry_2
_geom_torsion_site_symmetry_3
_geom_torsion_site_symmetry_4
_geom_torsion_publ_flag
N2 C4 C3 N1 -54.8(10) . . . . ?
N4 C6 C7 N3 57.2(9) . . . . ?
N4 C9 C8 N3 -55.6(9) . . . . ?
N1 C2 C1 N2 56.4(10) . . . . ?
N9 C23 C24 N10 -56.6(9) . . . . ?
N9 C23 C24 C25 -177.2(7) . . . . ?
N9 C22 C21 N10 55.3(10) . . . . ?
N7 C18 C19 N8 -55.9(9) . . . . ?
N7 C18 C19 C20 -178.9(7) . . . . ?
N7 C17 C16 N8 54.7(10) . . . . ?
C12 N5 C13 C14 56.9(9) . . . . ?
N5 C12 C11 N6 53.5(9) . . . . ?
N5 C13 C14 N6 -58.0(9) . . . . ?
N5 C13 C14 C15 -179.9(7) . . . . ?
C4 N2 C1 C2 -56.9(10) . . . . ?
C23 N9 C22 C21 -58.4(9) . . . . ?
C22 N9 C23 C24 60.6(9) . . . . ?
C6 N4 C9 C10 176.7(7) . . . . ?
C6 N4 C9 C8 54.4(9) . . . . ?
C3 N1 C2 C1 -57.1(10) . . . . ?
C2 N1 C3 C4 57.1(10) . . . . ?
C9 N4 C6 C7 -56.2(9) . . . . ?
C18 N7 C17 C16 -58.3(9) . . . . ?
C14 N6 C11 C12 -57.5(9) . . . . ?
C7 N3 C8 C9 59.4(9) . . . . ?
C21 N10 C24 C23 55.1(10) . . . . ?
C21 N10 C24 C25 176.4(8) . . . . ?
C11 N6 C14 C13 59.6(9) . . . . ?
C11 N6 C14 C15 -176.9(7) . . . . ?
C11 C12 N5 C13 -55.1(9) . . . . ?
C17 N7 C18 C19 59.5(9) . . . . ?
C19 N8 C16 C17 -54.7(10) . . . . ?
C10 C9 C8 N3 -176.7(7) . . . . ?
C8 N3 C7 C6 -59.3(9) . . . . ?
C1 N2 C4 C3 55.6(10) . . . . ?
C1 N2 C4 C5 179.1(7) . . . . ?
C24 N10 C21 C22 -55.1(10) . . . . ?
C16 N8 C19 C18 54.6(9) . . . . ?
C16 N8 C19 C20 178.9(7) . . . . ?
C5 C4 C3 N1 -177.6(7) . . . . ?
